data_7244859
loop_
_publ_author_name
'Qian, yin'
'Wang, Yi-Ming'
'Xu, Lei'
'Yao, Wanwan'
'Shao, Dong-Sheng'
'Ren, XiaoMing'

_publ_section_title
;
 Formation of Organic Ion Cocrystals, Phase Transition and Ion Conduction
;
_journal_name_full CrystEngComm
_journal_paper_doi 10.1039/D2CE00156J
_journal_year 2022
_chemical_formula_sum 'C24 H40 N6 Ni S4'
_chemical_formula_weight 599.57
_space_group_crystal_system triclinic
_space_group_IT_number 2
_space_group_name_Hall '-P 1'
_space_group_name_H-M_alt 'P -1'
_atom_sites_solution_hydrogens geom
_audit_creation_method SHELXL-2014/7
_audit_update_record
;
2021-04-12 deposited with the CCDC.	2022-04-26 downloaded from the CCDC.
;
_cell_angle_alpha 86.360(2)
_cell_angle_beta 75.717(2)
_cell_angle_gamma 75.416(2)
_cell_formula_units_Z 1
_cell_length_a 7.5511(4)
_cell_length_b 8.7000(4)
_cell_length_c 12.6118(7)
_cell_measurement_reflns_used 12293
_cell_measurement_temperature 293(2)
_cell_measurement_theta_max 0.7456
_cell_measurement_theta_min 0.6745
_cell_volume 777.05(7)
_computing_structure_refinement 'SHELXL-2014/7 (Sheldrick, 2014)'
_diffrn_ambient_temperature 293(2)
_diffrn_measured_fraction_theta_full 0.993
_diffrn_measured_fraction_theta_max 0.992
_diffrn_radiation_type MoK\a
_diffrn_radiation_wavelength 0.71073
_diffrn_reflns_av_R_equivalents 0.0386
_diffrn_reflns_av_unetI/netI 0.0512
_diffrn_reflns_Laue_measured_fraction_full 0.993
_diffrn_reflns_Laue_measured_fraction_max 0.992
_diffrn_reflns_limit_h_max 9
_diffrn_reflns_limit_h_min -9
_diffrn_reflns_limit_k_max 11
_diffrn_reflns_limit_k_min -11
_diffrn_reflns_limit_l_max 16
_diffrn_reflns_limit_l_min -16
_diffrn_reflns_number 12287
_diffrn_reflns_point_group_measured_fraction_full 0.993
_diffrn_reflns_point_group_measured_fraction_max 0.992
_diffrn_reflns_theta_full 25.242
_diffrn_reflns_theta_max 27.562
_diffrn_reflns_theta_min 2.419
_exptl_absorpt_coefficient_mu 0.916
_exptl_crystal_colour black
_exptl_crystal_density_diffrn 1.281
_exptl_crystal_description plate
_exptl_crystal_F_000 318
_exptl_crystal_size_max 0.15
_exptl_crystal_size_mid 0.08
_exptl_crystal_size_min 0.03
_refine_diff_density_max 0.266
_refine_diff_density_min -0.243
_refine_diff_density_rms 0.047
_refine_ls_extinction_method none
_refine_ls_goodness_of_fit_ref 1.020
_refine_ls_hydrogen_treatment constr
_refine_ls_matrix_type full
_refine_ls_number_parameters 164
_refine_ls_number_reflns 3559
_refine_ls_number_restraints 0
_refine_ls_restrained_S_all 1.020
_refine_ls_R_factor_all 0.0829
_refine_ls_R_factor_gt 0.0426
_refine_ls_shift/su_max 0.003
_refine_ls_shift/su_mean 0.000
_refine_ls_structure_factor_coef Fsqd
_refine_ls_weighting_details 'w=1/[\s^2^(Fo^2^)+(0.0370P)^2^+0.1726P] where P=(Fo^2^+2Fc^2^)/3'
_refine_ls_weighting_scheme calc
_refine_ls_wR_factor_gt 0.0812
_refine_ls_wR_factor_ref 0.0920
_reflns_Friedel_coverage 0.000
_reflns_number_gt 2379
_reflns_number_total 3559
_reflns_threshold_expression 'I > 2\s(I)'
_cod_data_source_file d2ce00156j2.cif
_cod_data_source_block 1
_cod_database_code 7244859
_shelx_shelxl_version_number 2014/7
_shelx_space_group_comment
;
The symmetry employed for this shelxl refinement is uniquely defined
by the following loop, which should always be used as a source of
symmetry information in preference to the above space-group names.
They are only intended as comments.
;

loop_
_space_group_symop_operation_xyz
'x, y, z'
'-x, -y, -z'

loop_
_atom_site_label
_atom_site_type_symbol
_atom_site_fract_x
_atom_site_fract_y
_atom_site_fract_z
_atom_site_U_iso_or_equiv
_atom_site_adp_type
_atom_site_occupancy
_atom_site_site_symmetry_order
_atom_site_calc_flag
_atom_site_refinement_flags_posn
_atom_site_refinement_flags_adp
_atom_site_refinement_flags_occupancy
_atom_site_disorder_assembly
_atom_site_disorder_group
Ni1 Ni 1.0000 1.0000 1.0000 0.04608(15) Uani 1 2 d S . P . .
S1 S 0.94955(9) 0.83597(7) 0.89429(5) 0.05401(18) Uani 1 1 d . . . . .
S2 S 0.71735(9) 1.01525(8) 1.09872(5) 0.0610(2) Uani 1 1 d . . . . .
N3 N 0.7370(2) 0.3049(2) 0.73260(14) 0.0467(5) Uani 1 1 d . . . . .
C9 C 0.6312(3) 0.3666(3) 0.6457(2) 0.0632(7) Uani 1 1 d . . . . .
H9A H 0.7170 0.4011 0.5836 0.076 Uiso 1 1 calc R U . . .
H9B H 0.5320 0.4593 0.6743 0.076 Uiso 1 1 calc R U . . .
C7 C 0.9000(3) 0.1635(3) 0.6919(2) 0.0637(7) Uani 1 1 d . . . . .
H7A H 0.9635 0.1275 0.7503 0.076 Uiso 1 1 calc R U . . .
H7B H 0.8496 0.0778 0.6757 0.076 Uiso 1 1 calc R U . . .
C10 C 0.5438(4) 0.2507(4) 0.6055(2) 0.0870(9) Uani 1 1 d . . . . .
H10A H 0.6407 0.1596 0.5746 0.131 Uiso 1 1 calc R U . . .
H10B H 0.4799 0.3009 0.5507 0.131 Uiso 1 1 calc R U . . .
H10C H 0.4553 0.2179 0.6656 0.131 Uiso 1 1 calc R U . . .
C5 C 0.8074(4) 0.4404(3) 0.7631(2) 0.0630(7) Uani 1 1 d . . . . .
H5A H 0.8862 0.4751 0.6978 0.076 Uiso 1 1 calc R U . . .
H5B H 0.6998 0.5287 0.7885 0.076 Uiso 1 1 calc R U . . .
C11 C 0.6116(3) 0.2470(3) 0.83174(19) 0.0613(7) Uani 1 1 d . . . . .
H11A H 0.6853 0.2076 0.8852 0.074 Uiso 1 1 calc R U . . .
H11B H 0.5724 0.1584 0.8098 0.074 Uiso 1 1 calc R U . . .
C6 C 0.9179(4) 0.4019(3) 0.8498(2) 0.0783(8) Uani 1 1 d . . . . .
H6A H 0.8421 0.3664 0.9149 0.117 Uiso 1 1 calc R U . . .
H6B H 0.9524 0.4952 0.8660 0.117 Uiso 1 1 calc R U . . .
H6C H 1.0298 0.3196 0.8238 0.117 Uiso 1 1 calc R U . . .
C12 C 0.4375(4) 0.3704(4) 0.8862(2) 0.0855(9) Uani 1 1 d . . . . .
H12A H 0.4736 0.4618 0.9043 0.128 Uiso 1 1 calc R U . . .
H12B H 0.3729 0.3266 0.9518 0.128 Uiso 1 1 calc R U . . .
H12C H 0.3555 0.4009 0.8372 0.128 Uiso 1 1 calc R U . . .
C8 C 1.0441(4) 0.1946(4) 0.5912(2) 0.0954(11) Uani 1 1 d . . . . .
H8A H 0.9849 0.2235 0.5312 0.143 Uiso 1 1 calc R U . . .
H8B H 1.1440 0.1003 0.5728 0.143 Uiso 1 1 calc R U . . .
H8C H 1.0947 0.2796 0.6058 0.143 Uiso 1 1 calc R U . . .
C3 C 0.7015(3) 1.1360(3) 1.20618(17) 0.0485(6) Uani 1 1 d . . . . .
C1 C 1.1545(3) 0.7985(2) 0.79118(17) 0.0463(5) Uani 1 1 d . . . . .
C2 C 1.1664(3) 0.6966(3) 0.7034(2) 0.0528(6) Uani 1 1 d . . . . .
C4 C 0.5311(4) 1.1644(3) 1.2904(2) 0.0590(6) Uani 1 1 d . . . . .
N1 N 1.1739(3) 0.6147(3) 0.63448(18) 0.0720(6) Uani 1 1 d . . . . .
N2 N 0.3939(3) 1.1858(3) 1.3561(2) 0.0877(8) Uani 1 1 d . . . . .

loop_
_atom_site_aniso_label
_atom_site_aniso_U_11
_atom_site_aniso_U_22
_atom_site_aniso_U_33
_atom_site_aniso_U_23
_atom_site_aniso_U_13
_atom_site_aniso_U_12
Ni1 0.0526(3) 0.0421(3) 0.0413(2) 0.00182(18) -0.00088(19) -0.0180(2)
S1 0.0585(4) 0.0531(4) 0.0491(4) -0.0039(3) 0.0009(3) -0.0236(3)
S2 0.0576(4) 0.0670(4) 0.0576(4) -0.0115(3) 0.0044(3) -0.0291(3)
N3 0.0415(10) 0.0464(11) 0.0531(11) 0.0097(9) -0.0109(9) -0.0152(9)
C9 0.0564(15) 0.0702(18) 0.0659(16) 0.0098(14) -0.0232(13) -0.0146(14)
C7 0.0537(15) 0.0600(17) 0.0700(17) 0.0030(13) -0.0104(13) -0.0057(14)
C10 0.083(2) 0.108(3) 0.085(2) -0.0036(18) -0.0372(17) -0.0342(19)
C5 0.0639(16) 0.0559(15) 0.0784(18) 0.0144(13) -0.0229(14) -0.0289(14)
C11 0.0591(16) 0.0674(17) 0.0576(15) 0.0075(13) -0.0016(12) -0.0301(14)
C6 0.083(2) 0.079(2) 0.092(2) 0.0079(16) -0.0420(17) -0.0348(17)
C12 0.0638(18) 0.104(2) 0.081(2) -0.0210(18) 0.0088(16) -0.0264(18)
C8 0.0580(18) 0.128(3) 0.078(2) 0.002(2) 0.0067(16) -0.0066(19)
C3 0.0525(14) 0.0411(13) 0.0438(13) 0.0028(10) 0.0001(11) -0.0089(12)
C1 0.0534(14) 0.0396(13) 0.0411(12) 0.0029(10) -0.0044(10) -0.0099(11)
C2 0.0530(14) 0.0517(15) 0.0501(15) 0.0031(12) -0.0052(12) -0.0137(12)
C4 0.0614(17) 0.0527(15) 0.0576(15) 0.0004(12) -0.0032(14) -0.0150(14)
N1 0.0779(16) 0.0792(16) 0.0583(14) -0.0136(12) -0.0049(12) -0.0256(13)
N2 0.0691(16) 0.098(2) 0.0797(17) -0.0101(14) 0.0156(14) -0.0212(15)

loop_
_atom_type_symbol
_atom_type_description
_atom_type_scat_dispersion_real
_atom_type_scat_dispersion_imag
_atom_type_scat_source
C C 0.0033 0.0016 'International Tables Vol C Tables 4.2.6.8 and 6.1.1.4'
H H 0.0000 0.0000 'International Tables Vol C Tables 4.2.6.8 and 6.1.1.4'
N N 0.0061 0.0033 'International Tables Vol C Tables 4.2.6.8 and 6.1.1.4'
S S 0.1246 0.1234 'International Tables Vol C Tables 4.2.6.8 and 6.1.1.4'
Ni Ni 0.3393 1.1124 'International Tables Vol C Tables 4.2.6.8 and 6.1.1.4'

loop_
_geom_angle_atom_site_label_1
_geom_angle_atom_site_label_2
_geom_angle_atom_site_label_3
_geom_angle
_geom_angle_site_symmetry_1
_geom_angle_site_symmetry_3
_geom_angle_publ_flag
S2 Ni1 S2 180.0 . 2_777 ?
S2 Ni1 S1 92.18(2) . 2_777 ?
S2 Ni1 S1 87.82(2) 2_777 2_777 ?
S2 Ni1 S1 87.82(2) . . ?
S2 Ni1 S1 92.18(2) 2_777 . ?
S1 Ni1 S1 180.00(2) 2_777 . ?
C1 S1 Ni1 102.95(8) . . ?
C3 S2 Ni1 103.23(8) . . ?
C9 N3 C11 111.19(18) . . ?
C9 N3 C5 107.04(17) . . ?
C11 N3 C5 110.65(18) . . ?
C9 N3 C7 111.32(18) . . ?
C11 N3 C7 105.99(17) . . ?
C5 N3 C7 110.71(17) . . ?
N3 C9 C10 115.7(2) . . ?
N3 C9 H9A 108.3 . . ?
C10 C9 H9A 108.3 . . ?
N3 C9 H9B 108.3 . . ?
C10 C9 H9B 108.3 . . ?
H9A C9 H9B 107.4 . . ?
C8 C7 N3 115.1(2) . . ?
C8 C7 H7A 108.5 . . ?
N3 C7 H7A 108.5 . . ?
C8 C7 H7B 108.5 . . ?
N3 C7 H7B 108.5 . . ?
H7A C7 H7B 107.5 . . ?
C9 C10 H10A 109.5 . . ?
C9 C10 H10B 109.5 . . ?
H10A C10 H10B 109.5 . . ?
C9 C10 H10C 109.5 . . ?
H10A C10 H10C 109.5 . . ?
H10B C10 H10C 109.5 . . ?
C6 C5 N3 115.2(2) . . ?
C6 C5 H5A 108.5 . . ?
N3 C5 H5A 108.5 . . ?
C6 C5 H5B 108.5 . . ?
N3 C5 H5B 108.5 . . ?
H5A C5 H5B 107.5 . . ?
N3 C11 C12 115.1(2) . . ?
N3 C11 H11A 108.5 . . ?
C12 C11 H11A 108.5 . . ?
N3 C11 H11B 108.5 . . ?
C12 C11 H11B 108.5 . . ?
H11A C11 H11B 107.5 . . ?
C5 C6 H6A 109.5 . . ?
C5 C6 H6B 109.5 . . ?
H6A C6 H6B 109.5 . . ?
C5 C6 H6C 109.5 . . ?
H6A C6 H6C 109.5 . . ?
H6B C6 H6C 109.5 . . ?
C11 C12 H12A 109.5 . . ?
C11 C12 H12B 109.5 . . ?
H12A C12 H12B 109.5 . . ?
C11 C12 H12C 109.5 . . ?
H12A C12 H12C 109.5 . . ?
H12B C12 H12C 109.5 . . ?
C7 C8 H8A 109.5 . . ?
C7 C8 H8B 109.5 . . ?
H8A C8 H8B 109.5 . . ?
C7 C8 H8C 109.5 . . ?
H8A C8 H8C 109.5 . . ?
H8B C8 H8C 109.5 . . ?
C1 C3 C4 121.9(2) 2_777 . ?
C1 C3 S2 120.71(16) 2_777 . ?
C4 C3 S2 117.35(18) . . ?
C3 C1 C2 121.4(2) 2_777 . ?
C3 C1 S1 120.78(17) 2_777 . ?
C2 C1 S1 117.85(17) . . ?
N1 C2 C1 179.0(3) . . ?
N2 C4 C3 178.7(3) . . ?

loop_
_geom_bond_atom_site_label_1
_geom_bond_atom_site_label_2
_geom_bond_distance
_geom_bond_site_symmetry_2
_geom_bond_publ_flag
Ni1 S2 2.1657(6) . ?
Ni1 S2 2.1657(6) 2_777 ?
Ni1 S1 2.1736(6) 2_777 ?
Ni1 S1 2.1737(6) . ?
S1 C1 1.732(2) . ?
S2 C3 1.730(2) . ?
N3 C9 1.507(3) . ?
N3 C11 1.513(3) . ?
N3 C5 1.515(3) . ?
N3 C7 1.516(3) . ?
C9 C10 1.507(3) . ?
C9 H9A 0.9700 . ?
C9 H9B 0.9700 . ?
C7 C8 1.514(3) . ?
C7 H7A 0.9700 . ?
C7 H7B 0.9700 . ?
C10 H10A 0.9600 . ?
C10 H10B 0.9600 . ?
C10 H10C 0.9600 . ?
C5 C6 1.505(3) . ?
C5 H5A 0.9700 . ?
C5 H5B 0.9700 . ?
C11 C12 1.513(3) . ?
C11 H11A 0.9700 . ?
C11 H11B 0.9700 . ?
C6 H6A 0.9600 . ?
C6 H6B 0.9600 . ?
C6 H6C 0.9600 . ?
C12 H12A 0.9600 . ?
C12 H12B 0.9600 . ?
C12 H12C 0.9600 . ?
C8 H8A 0.9600 . ?
C8 H8B 0.9600 . ?
C8 H8C 0.9600 . ?
C3 C1 1.357(3) 2_777 ?
C3 C4 1.430(3) . ?
C1 C3 1.357(3) 2_777 ?
C1 C2 1.433(3) . ?
C2 N1 1.140(3) . ?
C4 N2 1.137(3) . ?

loop_
_geom_torsion_atom_site_label_1
_geom_torsion_atom_site_label_2
_geom_torsion_atom_site_label_3
_geom_torsion_atom_site_label_4
_geom_torsion
_geom_torsion_site_symmetry_1
_geom_torsion_site_symmetry_2
_geom_torsion_site_symmetry_3
_geom_torsion_site_symmetry_4
_geom_torsion_publ_flag
C11 N3 C9 C10 -57.4(3) . . . . ?
C5 N3 C9 C10 -178.4(2) . . . . ?
C7 N3 C9 C10 60.5(3) . . . . ?
C9 N3 C7 C8 58.5(3) . . . . ?
C11 N3 C7 C8 179.6(2) . . . . ?
C5 N3 C7 C8 -60.4(3) . . . . ?
C9 N3 C5 C6 -180.0(2) . . . . ?
C11 N3 C5 C6 58.7(3) . . . . ?
C7 N3 C5 C6 -58.5(3) . . . . ?
C9 N3 C11 C12 -58.8(3) . . . . ?
C5 N3 C11 C12 60.1(3) . . . . ?
C7 N3 C11 C12 -179.9(2) . . . . ?
Ni1 S2 C3 C1 3.3(2) . . . 2_777 ?
Ni1 S2 C3 C4 -177.28(16) . . . . ?
Ni1 S1 C1 C3 2.0(2) . . . 2_777 ?
Ni1 S1 C1 C2 -177.83(15) . . . . ?
